data_7233725
loop_
_publ_author_name
'Molcanov, Kresimir'
'Milasinovic, Valentina'
'Ivic, Nives'
'Stilinovi\'c, Vladimir'
'Kolaric, Dinko'
'Kojic-Prodic, Biserka'

_publ_section_title
;
 Influence of organic cations on stacking of semiquinone radical anions
;
_journal_name_full CrystEngComm
_journal_paper_doi 10.1039/C9CE00919A
_journal_year 2019
_chemical_formula_moiety 'C11 H7 Cl4 N2 O2'
_chemical_formula_sum 'C11 H7 Cl4 N2 O2'
_chemical_formula_weight 340.99
_space_group_IT_number 14
_space_group_name_Hall '-P 2ybc'
_space_group_name_H-M_alt 'P 1 21/c 1'
_symmetry_cell_setting monoclinic
_symmetry_space_group_name_Hall '-P 2ybc'
_symmetry_space_group_name_H-M 'P 1 21/c 1'
_atom_sites_solution_hydrogens geom
_atom_sites_solution_primary direct
_atom_sites_solution_secondary difmap
_audit_creation_date 2016-12-07T14:16:22-00:00
_audit_creation_method 'WinGX routine CIF_UPDATE'
_audit_update_record
;
2019-06-10 deposited with the CCDC.    2019-09-02 downloaded from the CCDC.
;
_cell_angle_alpha 90
_cell_angle_beta 101.627(2)
_cell_angle_gamma 90
_cell_formula_units_Z 4
_cell_length_a 7.17000(10)
_cell_length_b 15.3896(3)
_cell_length_c 11.7282(2)
_cell_measurement_reflns_used 3620
_cell_measurement_temperature 293(2)
_cell_measurement_theta_max 74.4785
_cell_measurement_theta_min 2.869
_cell_volume 1267.57(4)
_computing_cell_refinement
;
        CrysAlisPro, Agilent Technologies,
        Version 1.171.36.20 (release 27-06-2012 CrysAlis171 .NET)
        (compiled Jul 11 2012,15:38:31)
;
_computing_data_collection
;
        CrysAlisPro, Agilent Technologies,
        Version 1.171.36.20 (release 27-06-2012 CrysAlis171 .NET)
        (compiled Jul 11 2012,15:38:31)
;
_computing_data_reduction
;
        CrysAlisPro, Agilent Technologies,
        Version 1.171.36.20 (release 27-06-2012 CrysAlis171 .NET)
        (compiled Jul 11 2012,15:38:31)
;
_computing_molecular_graphics 'Ortep-3 for Windows (Farrugia, 1997)'
_computing_publication_material 'WinGX publication routines (Farrugia, 1999)'
_computing_structure_refinement 'SHELXL-97 (Sheldrick, 1997)'
_computing_structure_solution 'SHELXS-97 (Sheldrick, 1997)'
_diffrn_ambient_temperature 293(2)
_diffrn_detector_area_resol_mean 10.4323
_diffrn_measured_fraction_theta_full 0.99
_diffrn_measured_fraction_theta_max 0.99
_diffrn_measurement_device_type 'Xcalibur, Ruby, Nova'
_diffrn_measurement_method '\w scans'
_diffrn_radiation_monochromator graphite
_diffrn_radiation_type CuK\a
_diffrn_radiation_wavelength 1.54179
_diffrn_reflns_av_R_equivalents 0.042
_diffrn_reflns_av_unetI/netI 0.0444
_diffrn_reflns_limit_h_max 8
_diffrn_reflns_limit_h_min -7
_diffrn_reflns_limit_k_max 19
_diffrn_reflns_limit_k_min -18
_diffrn_reflns_limit_l_max 9
_diffrn_reflns_limit_l_min -14
_diffrn_reflns_number 5877
_diffrn_reflns_theta_full 74.64
_diffrn_reflns_theta_max 74.64
_diffrn_reflns_theta_min 4.8
_exptl_absorpt_coefficient_mu 8.491
_exptl_absorpt_correction_T_max 1
_exptl_absorpt_correction_T_min 0.23369
_exptl_absorpt_correction_type multi-scan
_exptl_absorpt_process_details
;
        CrysAlisPro, Agilent Technologies,
        Version 1.171.36.20 (release 27-06-2012 CrysAlis171 .NET)
        (compiled Jul 11 2012,15:38:31)
        Empirical absorption correction using spherical harmonics,
 implemented in SCALE3 ABSPACK scaling algorithm.
;
_exptl_crystal_colour black
_exptl_crystal_density_diffrn 1.787
_exptl_crystal_density_method 'not measured'
_exptl_crystal_description prism
_exptl_crystal_F_000 684
_exptl_crystal_recrystallization_method 'Re-crystallisation from solvent: acetone'
_exptl_crystal_size_max 0.1
_exptl_crystal_size_mid 0.1
_exptl_crystal_size_min 0.1
_refine_diff_density_max 0.343
_refine_diff_density_min -0.4
_refine_diff_density_rms 0.084
_refine_ls_extinction_coef 0.0015(4)
_refine_ls_extinction_method SHELXL
_refine_ls_goodness_of_fit_ref 1.071
_refine_ls_hydrogen_treatment constr
_refine_ls_matrix_type full
_refine_ls_number_parameters 173
_refine_ls_number_reflns 2570
_refine_ls_number_restraints 0
_refine_ls_restrained_S_all 1.071
_refine_ls_R_factor_all 0.0466
_refine_ls_R_factor_gt 0.0433
_refine_ls_shift/su_max 0.001
_refine_ls_shift/su_mean 0
_refine_ls_structure_factor_coef Fsqd
_refine_ls_weighting_details 'calc w=1/[\s^2^(Fo^2^)+(0.0798P)^2^+0.0910P] where P=(Fo^2^+2Fc^2^)/3'
_refine_ls_weighting_scheme calc
_refine_ls_wR_factor_ref 0.1279
_reflns_number_gt 2321
_reflns_number_total 2570
_reflns_threshold_expression >2sigma(I)
_cod_data_source_file c9ce00919a2.cif
_cod_data_source_block pyz_cl4q
_cod_database_code 7233725

loop_
_symmetry_equiv_pos_as_xyz
'x, y, z'
'-x, y+1/2, -z+1/2'
'-x, -y, -z'
'x, -y-1/2, z-1/2'

loop_
_atom_site_label
_atom_site_fract_x
_atom_site_fract_y
_atom_site_fract_z
_atom_site_U_iso_or_equiv
_atom_site_adp_type
_atom_site_calc_flag
_atom_site_refinement_flags
_atom_site_occupancy
_atom_site_type_symbol
Cl1 0.42730(8) 0.65788(4) 1.16216(5) 0.0439(2) Uani d . 1 Cl
Cl2 0.21875(8) 0.65518(3) 0.89743(4) 0.0407(2) Uani d . 1 Cl
Cl3 0.10591(8) 0.31210(3) 0.92384(5) 0.0408(2) Uani d . 1 Cl
Cl4 0.30878(9) 0.31407(4) 1.19059(5) 0.0453(2) Uani d . 1 Cl
O1 0.4347(3) 0.48768(13) 1.27278(14) 0.0486(4) Uani d . 1 O
O2 0.0499(2) 0.48601(11) 0.82381(12) 0.0388(4) Uani d . 1 O
C1 0.3484(3) 0.48694(15) 1.16957(17) 0.0327(4) Uani d . 1 C
C2 0.3269(3) 0.56389(14) 1.09654(17) 0.0303(4) Uani d . 1 C
C3 0.2327(3) 0.56363(13) 0.98333(16) 0.0289(4) Uani d . 1 C
C4 0.1446(3) 0.48581(13) 0.92536(16) 0.0289(4) Uani d . 1 C
C5 0.1811(3) 0.40741(13) 0.99533(17) 0.0295(4) Uani d . 1 C
C6 0.2732(3) 0.40807(14) 1.10923(17) 0.0315(4) Uani d . 1 C
N1 -0.1292(3) 0.60010(14) 0.49927(17) 0.0397(4) Uani d . 1 N
N2 0.2480(2) 0.61962(12) 0.49083(14) 0.0306(4) Uani d . 1 N
C7 -0.0725(3) 0.60977(16) 0.39894(18) 0.0388(5) Uani d . 1 C
H7 -0.1639 0.6099 0.3303 0.047 Uiso calc R 1 H
C8 0.1163(3) 0.61965(15) 0.39219(17) 0.0354(4) Uani d . 1 C
H8 0.1513 0.6262 0.3205 0.043 Uiso calc R 1 H
C9 0.1966(3) 0.61073(16) 0.59383(17) 0.0365(5) Uani d . 1 C
H9 0.2875 0.6114 0.6627 0.044 Uiso calc R 1 H
C10 0.0062(3) 0.60061(16) 0.59588(19) 0.0391(5) Uani d . 1 C
H10 -0.0293 0.5939 0.6674 0.047 Uiso calc R 1 H
C11 0.4520(3) 0.62806(18) 0.4872(2) 0.0417(5) Uani d . 1 C
H11A 0.5263 0.6269 0.565 0.063 Uiso calc R 1 H
H11B 0.473 0.682 0.4507 0.063 Uiso calc R 1 H
H11C 0.4894 0.5807 0.4434 0.063 Uiso calc R 1 H

loop_
_atom_site_aniso_label
_atom_site_aniso_U_11
_atom_site_aniso_U_22
_atom_site_aniso_U_33
_atom_site_aniso_U_12
_atom_site_aniso_U_13
_atom_site_aniso_U_23
Cl1 0.0492(3) 0.0419(3) 0.0363(3) -0.0154(2) -0.0011(2) -0.0063(2)
Cl2 0.0559(4) 0.0351(3) 0.0305(3) -0.0078(2) 0.0073(2) 0.00627(18)
Cl3 0.0524(3) 0.0309(3) 0.0384(3) -0.0029(2) 0.0072(2) -0.00743(19)
Cl4 0.0523(4) 0.0374(3) 0.0418(3) 0.0058(2) -0.0011(2) 0.0129(2)
O1 0.0575(10) 0.0511(10) 0.0289(7) 0.0030(8) -0.0111(6) 0.0014(7)
O2 0.0531(9) 0.0407(8) 0.0196(6) -0.0045(7) 0.0004(6) -0.0018(5)
C1 0.0310(9) 0.0392(11) 0.0248(9) 0.0014(8) -0.0014(7) 0.0002(8)
C2 0.0279(8) 0.0331(10) 0.0287(9) -0.0041(7) 0.0025(6) -0.0036(7)
C3 0.0328(9) 0.0303(9) 0.0239(8) -0.0020(7) 0.0063(6) 0.0018(7)
C4 0.0352(9) 0.0320(10) 0.0193(8) -0.0010(8) 0.0052(6) -0.0021(7)
C5 0.0318(9) 0.0293(9) 0.0271(9) -0.0010(7) 0.0053(7) -0.0042(7)
C6 0.0322(9) 0.0323(10) 0.0285(9) 0.0035(7) 0.0025(7) 0.0049(7)
N1 0.0330(9) 0.0451(10) 0.0419(10) 0.0023(7) 0.0096(7) -0.0036(8)
N2 0.0315(8) 0.0329(8) 0.0272(8) 0.0021(6) 0.0054(6) -0.0007(6)
C7 0.0353(10) 0.0477(12) 0.0308(10) 0.0030(9) 0.0003(7) -0.0057(9)
C8 0.0404(11) 0.0429(11) 0.0222(8) 0.0013(8) 0.0042(7) -0.0010(8)
C9 0.0401(11) 0.0445(11) 0.0241(9) 0.0066(9) 0.0043(7) 0.0012(8)
C10 0.0440(11) 0.0448(12) 0.0304(9) 0.0043(9) 0.0119(8) 0.0036(9)
C11 0.0309(10) 0.0552(13) 0.0396(10) -0.0023(9) 0.0085(7) -0.0024(10)

loop_
_atom_type_symbol
_atom_type_description
_atom_type_scat_dispersion_real
_atom_type_scat_dispersion_imag
_atom_type_scat_source
C C 0.0181 0.0091 'International Tables Vol C Tables 4.2.6.8 and 6.1.1.4'
H H 0 0 'International Tables Vol C Tables 4.2.6.8 and 6.1.1.4'
Cl Cl 0.3639 0.7018 'International Tables Vol C Tables 4.2.6.8 and 6.1.1.4'
N N 0.0311 0.018 'International Tables Vol C Tables 4.2.6.8 and 6.1.1.4'
O O 0.0492 0.0322 'International Tables Vol C Tables 4.2.6.8 and 6.1.1.4'

loop_
_geom_angle_atom_site_label_1
_geom_angle_atom_site_label_2
_geom_angle_atom_site_label_3
_geom_angle
O1 C1 C2 122.7(2)
O1 C1 C6 123.0(2)
C2 C1 C6 114.17(17)
C3 C2 C1 123.04(18)
C3 C2 Cl1 121.14(16)
C1 C2 Cl1 115.82(14)
C2 C3 C4 122.70(18)
C2 C3 Cl2 121.75(16)
C4 C3 Cl2 115.50(14)
O2 C4 C5 122.91(19)
O2 C4 C3 123.05(19)
C5 C4 C3 114.02(17)
C6 C5 C4 122.88(18)
C6 C5 Cl3 121.67(16)
C4 C5 Cl3 115.43(14)
C5 C6 C1 122.78(18)
C5 C6 Cl4 121.59(16)
C1 C6 Cl4 115.63(14)
C7 N1 C10 116.79(19)
C8 N2 C9 120.37(19)
C8 N2 C11 120.34(18)
C9 N2 C11 119.29(17)
N1 C7 C8 122.82(19)
N1 C7 H7 118.6
C8 C7 H7 118.6
N2 C8 C7 118.67(19)
N2 C8 H8 120.7
C7 C8 H8 120.7
N2 C9 C10 118.73(19)
N2 C9 H9 120.6
C10 C9 H9 120.6
N1 C10 C9 122.6(2)
N1 C10 H10 118.7
C9 C10 H10 118.7
N2 C11 H11A 109.5
N2 C11 H11B 109.5
H11A C11 H11B 109.5
N2 C11 H11C 109.5
H11A C11 H11C 109.5
H11B C11 H11C 109.5

loop_
_geom_bond_atom_site_label_1
_geom_bond_atom_site_label_2
_geom_bond_distance
Cl1 C2 1.726(2)
Cl2 C3 1.723(2)
Cl3 C5 1.721(2)
Cl4 C6 1.723(2)
O1 C1 1.244(3)
O2 C4 1.246(2)
C1 C2 1.451(3)
C1 C6 1.453(3)
C2 C3 1.363(3)
C3 C4 1.457(3)
C4 C5 1.453(3)
C5 C6 1.366(3)
N1 C7 1.329(3)
N1 C10 1.335(3)
N2 C8 1.338(3)
N2 C9 1.339(3)
N2 C11 1.478(3)
C7 C8 1.380(3)
C7 H7 0.93
C8 H8 0.93
C9 C10 1.379(3)
C9 H9 0.93
C10 H10 0.93
C11 H11A 0.96
C11 H11B 0.96
C11 H11C 0.96

loop_
_geom_torsion_atom_site_label_1
_geom_torsion_atom_site_label_2
_geom_torsion_atom_site_label_3
_geom_torsion_atom_site_label_4
_geom_torsion
O1 C1 C2 C3 179.9(2)
C6 C1 C2 C3 4.4(3)
O1 C1 C2 Cl1 -0.5(3)
C6 C1 C2 Cl1 -176.13(14)
C1 C2 C3 C4 0.1(3)
Cl1 C2 C3 C4 -179.36(15)
C1 C2 C3 Cl2 -177.19(15)
Cl1 C2 C3 Cl2 3.3(2)
C2 C3 C4 O2 176.2(2)
Cl2 C3 C4 O2 -6.3(3)
C2 C3 C4 C5 -5.4(3)
Cl2 C3 C4 C5 172.06(14)
O2 C4 C5 C6 -175.2(2)
C3 C4 C5 C6 6.4(3)
O2 C4 C5 Cl3 6.5(3)
C3 C4 C5 Cl3 -171.94(13)
C4 C5 C6 C1 -2.1(3)
Cl3 C5 C6 C1 176.14(15)
C4 C5 C6 Cl4 178.34(15)
Cl3 C5 C6 Cl4 -3.5(3)
O1 C1 C6 C5 -179.0(2)
C2 C1 C6 C5 -3.4(3)
O1 C1 C6 Cl4 0.7(3)
C2 C1 C6 Cl4 176.21(14)
C10 N1 C7 C8 0.3(4)
C9 N2 C8 C7 -0.4(3)
C11 N2 C8 C7 178.6(2)
N1 C7 C8 N2 -0.1(4)
C8 N2 C9 C10 0.8(3)
C11 N2 C9 C10 -178.3(2)
C7 N1 C10 C9 0.1(4)
N2 C9 C10 N1 -0.6(4)
